data_7128951
loop_
_publ_author_name
'Magott, Micha\/l'
'Pinkowicz, Dawid'

_publ_section_title
;
 Chiral porous CN-bridged coordination polymer mimicking MOF-74 and
 showing magnetization photoswitching.
;
_journal_issue 77
_journal_name_full 'Chemical communications (Cambridge, England)'
_journal_page_first 9926
_journal_page_last 9929
_journal_paper_doi 10.1039/d1cc03870b
_journal_volume 57
_journal_year 2021
_chemical_absolute_configuration ad
_chemical_formula_sum 'C114 H150 Mn6 N54 O30 W3'
_chemical_formula_weight 3638.06
_space_group_crystal_system trigonal
_space_group_IT_number 152
_space_group_name_Hall 'P 31 2"'
_space_group_name_H-M_alt 'P 31 2 1'
_atom_sites_solution_hydrogens geom
_audit_creation_method SHELXL-2016/6
_audit_update_record
;
2021-07-06 deposited with the CCDC.	2021-08-23 downloaded from the CCDC.
;
_cell_angle_alpha 90
_cell_angle_beta 90
_cell_angle_gamma 120
_cell_formula_units_Z 1
_cell_length_a 19.0123(5)
_cell_length_b 19.0123(5)
_cell_length_c 12.4699(4)
_cell_measurement_reflns_used 3354
_cell_measurement_temperature 100(2)
_cell_measurement_theta_max 26.72
_cell_measurement_theta_min 2.69
_cell_volume 3903.58(19)
_computing_cell_refinement 'Bruker SAINT'
_computing_data_collection 'Bruker APEX2'
_computing_data_reduction 'Bruker SAINT'
_computing_structure_refinement 'SHELXL-2016/6 (Sheldrick, 2016)'
_computing_structure_solution 'SHELXS-97 (Sheldrick 2008)'
_diffrn_ambient_temperature 100(2)
_diffrn_measured_fraction_theta_full 0.998
_diffrn_measured_fraction_theta_max 0.995
_diffrn_measurement_device_type 'Bruker APEX-II CCD'
_diffrn_measurement_method '\f and \w scans'
_diffrn_radiation_type MoK\a
_diffrn_radiation_wavelength 0.71073
_diffrn_reflns_av_R_equivalents 0.0691
_diffrn_reflns_av_unetI/netI 0.0857
_diffrn_reflns_Laue_measured_fraction_full 0.998
_diffrn_reflns_Laue_measured_fraction_max 0.995
_diffrn_reflns_limit_h_max 20
_diffrn_reflns_limit_h_min -23
_diffrn_reflns_limit_k_max 20
_diffrn_reflns_limit_k_min -24
_diffrn_reflns_limit_l_max 13
_diffrn_reflns_limit_l_min -15
_diffrn_reflns_number 16182
_diffrn_reflns_point_group_measured_fraction_full 0.997
_diffrn_reflns_point_group_measured_fraction_max 0.991
_diffrn_reflns_theta_full 25.242
_diffrn_reflns_theta_max 26.805
_diffrn_reflns_theta_min 2.474
_exptl_absorpt_coefficient_mu 2.750
_exptl_absorpt_correction_T_max 0.7454
_exptl_absorpt_correction_T_min 0.5898
_exptl_absorpt_correction_type multi-scan
_exptl_absorpt_process_details
;
 SADABS 2016/2: Krause, L., Herbst-Irmer, R., Sheldrick G.M. & Stalke D.,
 J. Appl. Cryst. 48 (2015) 3-10
;
_exptl_crystal_colour yellow
_exptl_crystal_density_diffrn 1.548
_exptl_crystal_description needle
_exptl_crystal_F_000 1824
_exptl_crystal_preparation 'Magnetic properties'
_exptl_crystal_size_max 0.450
_exptl_crystal_size_mid 0.050
_exptl_crystal_size_min 0.030
_exptl_transmission_factor_max 0.7454
_exptl_transmission_factor_min 0.5898
_refine_diff_density_max 1.417
_refine_diff_density_min -1.254
_refine_diff_density_rms 0.153
_refine_ls_abs_structure_details
;
 Flack x determined using 1750 quotients [(I+)-(I-)]/[(I+)+(I-)]
 (Parsons, Flack and Wagner, Acta Cryst. B69 (2013) 249-259).
;
_refine_ls_abs_structure_Flack 0.020(8)
_refine_ls_extinction_method none
_refine_ls_goodness_of_fit_ref 1.039
_refine_ls_hydrogen_treatment constr
_refine_ls_matrix_type full
_refine_ls_number_parameters 316
_refine_ls_number_reflns 5530
_refine_ls_number_restraints 163
_refine_ls_restrained_S_all 1.072
_refine_ls_R_factor_all 0.0708
_refine_ls_R_factor_gt 0.0534
_refine_ls_shift/su_max 0.000
_refine_ls_shift/su_mean 0.000
_refine_ls_structure_factor_coef Fsqd
_refine_ls_weighting_details 'w=1/[\s^2^(Fo^2^)+(0.0314P)^2^+17.8958P] where P=(Fo^2^+2Fc^2^)/3'
_refine_ls_weighting_scheme calc
_refine_ls_wR_factor_gt 0.1053
_refine_ls_wR_factor_ref 0.1125
_reflns_Friedel_coverage 0.824
_reflns_Friedel_fraction_full 0.996
_reflns_Friedel_fraction_max 0.985
_reflns_number_gt 4664
_reflns_number_total 5530
_reflns_threshold_expression 'I > 2\s(I)'
_cod_data_source_file d1cc03870b2.cif
_cod_data_source_block 1_P3121
_cod_depositor_comments 'Adding full bibliography for 7128951--7128953.cif.'
_cod_original_cell_volume 3903.6(2)
_cod_database_code 7128951
_shelx_shelxl_version_number 2016/6
_shelx_space_group_comment
;
The symmetry employed for this shelxl refinement is uniquely defined
by the following loop, which should always be used as a source of
symmetry information in preference to the above space-group names.
They are only intended as comments.
;
_shelx_estimated_absorpt_t_min 0.371
_shelx_estimated_absorpt_t_max 0.922

loop_
_space_group_symop_operation_xyz
'x, y, z'
'-y, x-y, z+1/3'
'-x+y, -x, z+2/3'
'y, x, -z'
'x-y, -y, -z+2/3'
'-x, -x+y, -z+1/3'

loop_
_atom_site_label
_atom_site_type_symbol
_atom_site_fract_x
_atom_site_fract_y
_atom_site_fract_z
_atom_site_U_iso_or_equiv
_atom_site_adp_type
_atom_site_occupancy
_atom_site_site_symmetry_order
_atom_site_calc_flag
_atom_site_refinement_flags_posn
_atom_site_refinement_flags_adp
_atom_site_refinement_flags_occupancy
_atom_site_disorder_assembly
_atom_site_disorder_group
W1 W 0.49614(3) 0.49614(3) 1.000000 0.01802(15) Uani 1 2 d S T P . .
Mn1 Mn 0.19886(11) 0.46411(11) 0.94867(15) 0.0198(4) Uani 1 1 d . . . . .
O1 O 0.1541(8) 0.3359(7) 0.5035(8) 0.061(3) Uani 1 1 d . . . . .
N1 N 0.3830(7) 0.4037(7) 0.7853(9) 0.036(3) Uani 1 1 d . . . . .
C1 C 0.4230(6) 0.4369(6) 0.8569(9) 0.016(2) Uani 1 1 d . . . . .
O2 O 0.2828(6) 0.3225(6) 0.6024(8) 0.041(2) Uani 1 1 d . . . . .
N2 N 0.6394(7) 0.5422(6) 0.8176(10) 0.037(3) Uani 1 1 d . . . . .
C2 C 0.5896(7) 0.5256(6) 0.8779(12) 0.029(3) Uani 1 1 d . . . . .
N3 N 0.5330(9) 0.6622(8) 0.8665(13) 0.063(4) Uani 1 1 d . . . . .
C3 C 0.5181(9) 0.6033(8) 0.9117(13) 0.040(4) Uani 1 1 d . . . . .
O3 O 0.0554(9) 0.1740(8) 0.4844(14) 0.097(5) Uani 1 1 d . . . . .
N4 N 0.3186(6) 0.4894(6) 1.0186(8) 0.025(2) Uani 1 1 d . . . . .
C4 C 0.3814(7) 0.4929(7) 1.0161(9) 0.022(2) Uani 1 1 d . . . . .
O4 O 0.1586(9) 0.1626(11) 0.3472(17) 0.122(7) Uani 1 1 d . . . . .
C6 C 0.3365(11) 0.6240(9) 0.8377(14) 0.063(5) Uani 1 1 d . U . . .
H00A H 0.368350 0.657210 0.775721 0.076 Uiso 1 1 calc R U . . .
H00B H 0.374999 0.631875 0.896072 0.076 Uiso 1 1 calc R U . . .
N6 N 0.2286(8) 0.5984(7) 0.9620(13) 0.054(4) Uani 1 1 d . . . . .
C5 C 0.2806(15) 0.5199(11) 0.7003(13) 0.083(7) Uani 1 1 d D U . . .
H5A H 0.329821 0.556720 0.660164 0.125 Uiso 1 1 calc R U . . .
H5B H 0.235168 0.525931 0.674804 0.125 Uiso 1 1 calc R U . . .
H5C H 0.268054 0.463751 0.689462 0.125 Uiso 1 1 calc R U . . .
O5 O 0.0820(12) 0.0729(12) 0.152(4) 0.26(2) Uani 1 1 d . . . . .
N5 N 0.2929(11) 0.5385(9) 0.8065(12) 0.085(5) Uani 1 1 d D U . . .
H5 H 0.335885 0.524055 0.821569 0.102 Uiso 1 1 calc R U . . .
C7 C 0.2798(12) 0.6534(10) 0.8751(17) 0.075(6) Uani 1 1 d . U . . .
H7A H 0.311425 0.709797 0.902007 0.090 Uiso 1 1 calc R U . . .
H7B H 0.245295 0.652298 0.814889 0.090 Uiso 1 1 calc R U . . .
N7 N 0.1437(7) 0.4864(9) 1.1002(11) 0.051(3) Uani 1 1 d . U . . .
C9 C 0.1788(14) 0.6911(14) 1.009(2) 0.102(8) Uani 1 1 d . U . . .
H9A H 0.218191 0.733843 1.056038 0.153 Uiso 1 1 calc R U . . .
H9B H 0.123893 0.679326 1.027036 0.153 Uiso 1 1 calc R U . . .
H9C H 0.190754 0.709242 0.934045 0.153 Uiso 1 1 calc R U . . .
N9 N 0.1930(6) 0.3539(6) 0.8554(9) 0.034(3) Uani 1 1 d . . . . .
H9 H 0.241177 0.375906 0.806731 0.041 Uiso 1 1 calc R U . . .
C8 C 0.1847(11) 0.6136(12) 1.0231(19) 0.070(5) Uani 1 1 d . U . . .
N8 N 0.1386(8) 0.3491(8) 1.0621(9) 0.039(3) Uani 1 1 d . . . . .
C16 C 0.0899(13) 0.2910(18) 1.2435(16) 0.100(7) Uani 1 1 d . U . . .
H00C H 0.033979 0.273511 1.265210 0.150 Uiso 1 1 calc R U . . .
H00D H 0.125960 0.313609 1.305698 0.150 Uiso 1 1 calc R U . . .
H00E H 0.092857 0.244412 1.215604 0.150 Uiso 1 1 calc R U . . .
C12 C 0.0803(11) 0.5290(13) 1.2554(17) 0.068(4) Uani 1 1 d . U . . .
H12 H 0.059102 0.544993 1.313470 0.081 Uiso 1 1 calc R U . . .
C11 C 0.1070(13) 0.5787(16) 1.1801(19) 0.082(5) Uani 1 1 d . U . . .
H11 H 0.102334 0.626163 1.177443 0.099 Uiso 1 1 calc R U . . .
C10 C 0.1430(11) 0.5585(12) 1.1030(16) 0.061(4) Uani 1 1 d . U . . .
C13 C 0.0757(12) 0.4519(15) 1.2704(17) 0.088(5) Uani 1 1 d . U . . .
H13 H 0.052789 0.418588 1.331872 0.105 Uiso 1 1 calc R U . . .
C14 C 0.1116(9) 0.4299(12) 1.1764(14) 0.060(4) Uani 1 1 d . U . . .
C15 C 0.1162(9) 0.3555(12) 1.1570(13) 0.063(5) Uani 1 1 d . U . . .
C19 C 0.1196(9) 0.3088(11) 0.7885(14) 0.058(4) Uani 1 1 d . . . . .
H19A H 0.071753 0.280692 0.834758 0.087 Uiso 1 1 calc R U . . .
H19B H 0.124847 0.268874 0.744569 0.087 Uiso 1 1 calc R U . . .
H19C H 0.113542 0.346801 0.741628 0.087 Uiso 1 1 calc R U . . .
C18 C 0.2017(11) 0.3009(10) 0.9356(13) 0.052(4) Uani 1 1 d . . . . .
H18A H 0.257125 0.330077 0.966334 0.062 Uiso 1 1 calc R U . . .
H18B H 0.194664 0.251460 0.899527 0.062 Uiso 1 1 calc R U . . .
C17 C 0.1406(12) 0.2768(10) 1.0246(15) 0.062(5) Uani 1 1 d . . . . .
H17A H 0.086245 0.235603 0.998363 0.075 Uiso 1 1 calc R U . . .
H17B H 0.155767 0.252882 1.084523 0.075 Uiso 1 1 calc R U . . .

loop_
_atom_site_aniso_label
_atom_site_aniso_U_11
_atom_site_aniso_U_22
_atom_site_aniso_U_33
_atom_site_aniso_U_23
_atom_site_aniso_U_13
_atom_site_aniso_U_12
W1 0.0135(2) 0.0135(2) 0.0284(3) -0.00366(15) 0.00366(15) 0.0079(3)
Mn1 0.0238(9) 0.0216(9) 0.0193(9) -0.0010(7) -0.0039(7) 0.0153(8)
O1 0.080(9) 0.046(7) 0.063(6) -0.009(6) -0.017(6) 0.037(6)
N1 0.030(6) 0.047(7) 0.029(7) 0.007(5) 0.004(5) 0.016(5)
C1 0.011(5) 0.015(5) 0.025(6) 0.003(4) 0.000(5) 0.008(4)
O2 0.037(5) 0.047(6) 0.040(6) -0.008(5) -0.011(5) 0.021(5)
N2 0.036(6) 0.014(5) 0.053(8) -0.009(5) 0.021(6) 0.006(4)
C2 0.019(6) 0.008(5) 0.058(9) -0.003(5) 0.017(6) 0.005(4)
N3 0.075(10) 0.034(7) 0.098(12) 0.026(7) 0.050(9) 0.040(7)
C3 0.043(8) 0.025(7) 0.062(11) 0.010(7) 0.024(7) 0.024(6)
O3 0.073(9) 0.052(8) 0.145(15) -0.005(9) 0.027(10) 0.016(7)
N4 0.029(6) 0.032(6) 0.025(6) 0.002(5) 0.004(4) 0.022(5)
C4 0.024(6) 0.030(6) 0.017(6) 0.007(5) 0.002(5) 0.017(5)
O4 0.064(10) 0.124(15) 0.148(17) -0.046(13) -0.005(11) 0.024(10)
C6 0.076(10) 0.032(7) 0.044(8) 0.011(6) -0.006(7) -0.001(7)
N6 0.046(8) 0.035(7) 0.093(11) -0.029(7) -0.049(8) 0.030(6)
C5 0.143(18) 0.049(10) 0.055(12) 0.022(8) 0.048(12) 0.045(11)
O5 0.071(13) 0.058(12) 0.62(6) 0.05(2) 0.00(2) 0.013(10)
N5 0.103(11) 0.055(8) 0.045(8) -0.013(7) -0.003(8) 0.000(7)
C7 0.077(10) 0.035(8) 0.090(11) 0.018(8) -0.051(8) 0.011(7)
N7 0.025(5) 0.074(8) 0.064(7) -0.038(6) -0.013(5) 0.031(5)
C9 0.094(12) 0.092(12) 0.151(15) -0.027(10) -0.035(10) 0.071(10)
N9 0.034(6) 0.032(6) 0.043(6) -0.009(5) 0.003(4) 0.022(5)
C8 0.050(8) 0.063(9) 0.104(12) -0.043(9) -0.048(8) 0.033(7)
N8 0.030(6) 0.060(8) 0.032(6) 0.023(6) 0.011(5) 0.028(6)
C16 0.088(11) 0.123(13) 0.064(10) 0.027(10) -0.011(8) 0.033(10)
C12 0.048(7) 0.086(8) 0.069(8) -0.038(7) -0.008(6) 0.033(6)
C11 0.061(8) 0.101(9) 0.086(9) -0.029(8) -0.010(7) 0.041(7)
C10 0.050(6) 0.073(6) 0.071(6) -0.032(5) -0.007(5) 0.038(5)
C13 0.053(8) 0.106(9) 0.067(8) -0.009(8) -0.013(7) 0.013(7)
C14 0.032(6) 0.092(9) 0.046(7) -0.025(7) 0.001(6) 0.023(6)
C15 0.038(8) 0.090(11) 0.035(8) 0.018(7) -0.009(6) 0.011(8)
C19 0.047(8) 0.045(9) 0.075(12) -0.037(10) -0.006(8) 0.017(8)
C18 0.052(9) 0.032(8) 0.088(12) 0.012(9) 0.023(10) 0.033(6)
C17 0.062(11) 0.051(10) 0.090(13) 0.048(9) 0.031(11) 0.040(10)

loop_
_atom_type_symbol
_atom_type_description
_atom_type_scat_dispersion_real
_atom_type_scat_dispersion_imag
_atom_type_scat_source
C C 0.0033 0.0016 'International Tables Vol C Tables 4.2.6.8 and 6.1.1.4'
H H 0.0000 0.0000 'International Tables Vol C Tables 4.2.6.8 and 6.1.1.4'
Mn Mn 0.3368 0.7283 'International Tables Vol C Tables 4.2.6.8 and 6.1.1.4'
N N 0.0061 0.0033 'International Tables Vol C Tables 4.2.6.8 and 6.1.1.4'
O O 0.0106 0.0060 'International Tables Vol C Tables 4.2.6.8 and 6.1.1.4'
W W -0.8490 6.8722 'International Tables Vol C Tables 4.2.6.8 and 6.1.1.4'

loop_
_geom_angle_atom_site_label_1
_geom_angle_atom_site_label_2
_geom_angle_atom_site_label_3
_geom_angle
_geom_angle_site_symmetry_1
_geom_angle_site_symmetry_3
_geom_angle_publ_flag
C4 W1 C4 117.5(6) 4_557 . ?
C4 W1 C3 142.9(5) 4_557 . ?
C4 W1 C3 77.9(5) . . ?
C4 W1 C3 77.9(5) 4_557 4_557 ?
C4 W1 C3 142.9(5) . 4_557 ?
C3 W1 C3 110.9(8) . 4_557 ?
C4 W1 C2 138.6(5) 4_557 4_557 ?
C4 W1 C2 78.7(4) . 4_557 ?
C3 W1 C2 74.9(6) . 4_557 ?
C3 W1 C2 69.8(5) 4_557 4_557 ?
C4 W1 C2 78.7(4) 4_557 . ?
C4 W1 C2 138.6(5) . . ?
C3 W1 C2 69.8(5) . . ?
C3 W1 C2 74.9(6) 4_557 . ?
C2 W1 C2 115.4(6) 4_557 . ?
C4 W1 C1 73.5(4) 4_557 . ?
C4 W1 C1 71.9(4) . . ?
C3 W1 C1 81.0(5) . . ?
C3 W1 C1 143.7(4) 4_557 . ?
C2 W1 C1 145.2(4) 4_557 . ?
C2 W1 C1 77.9(5) . . ?
C4 W1 C1 71.9(4) 4_557 4_557 ?
C4 W1 C1 73.5(4) . 4_557 ?
C3 W1 C1 143.7(4) . 4_557 ?
C3 W1 C1 81.0(5) 4_557 4_557 ?
C2 W1 C1 77.9(5) 4_557 4_557 ?
C2 W1 C1 145.2(4) . 4_557 ?
C1 W1 C1 110.1(6) . 4_557 ?
N2 Mn1 N4 167.0(4) 5_566 . ?
N2 Mn1 N7 90.3(5) 5_566 . ?
N4 Mn1 N7 98.5(4) . . ?
N2 Mn1 N6 80.1(4) 5_566 . ?
N4 Mn1 N6 94.2(4) . . ?
N7 Mn1 N6 67.8(6) . . ?
N2 Mn1 N9 91.3(4) 5_566 . ?
N4 Mn1 N9 88.5(4) . . ?
N7 Mn1 N9 138.4(5) . . ?
N6 Mn1 N9 152.9(5) . . ?
N2 Mn1 N8 105.9(4) 5_566 . ?
N4 Mn1 N8 86.4(4) . . ?
N7 Mn1 N8 67.9(5) . . ?
N6 Mn1 N8 135.3(5) . . ?
N9 Mn1 N8 71.7(4) . . ?
N2 Mn1 N5 89.5(6) 5_566 . ?
N4 Mn1 N5 77.6(5) . . ?
N7 Mn1 N5 140.2(5) . . ?
N6 Mn1 N5 73.0(6) . . ?
N9 Mn1 N5 81.3(5) . . ?
N8 Mn1 N5 149.0(6) . . ?
N1 C1 W1 177.2(11) . . ?
C2 N2 Mn1 160.6(10) . 5_666 ?
N2 C2 W1 177.8(13) . . ?
N3 C3 W1 177.2(15) . . ?
C4 N4 Mn1 154.3(9) . . ?
N4 C4 W1 175.9(10) . . ?
N5 C6 C7 112.4(15) . . ?
N5 C6 H00A 109.1 . . ?
C7 C6 H00A 109.1 . . ?
N5 C6 H00B 109.1 . . ?
C7 C6 H00B 109.1 . . ?
H00A C6 H00B 107.9 . . ?
C8 N6 C7 123.7(16) . . ?
C8 N6 Mn1 117.9(13) . . ?
C7 N6 Mn1 115.8(12) . . ?
N5 C5 H5A 109.5 . . ?
N5 C5 H5B 109.5 . . ?
H5A C5 H5B 109.5 . . ?
N5 C5 H5C 109.5 . . ?
H5A C5 H5C 109.5 . . ?
H5B C5 H5C 109.5 . . ?
C5 N5 C6 118.4(15) . . ?
C5 N5 Mn1 125.7(13) . . ?
C6 N5 Mn1 107.4(11) . . ?
C5 N5 H5 99.8 . . ?
C6 N5 H5 99.8 . . ?
Mn1 N5 H5 99.8 . . ?
N6 C7 C6 107.6(13) . . ?
N6 C7 H7A 110.2 . . ?
C6 C7 H7A 110.2 . . ?
N6 C7 H7B 110.2 . . ?
C6 C7 H7B 110.2 . . ?
H7A C7 H7B 108.5 . . ?
C14 N7 C10 123.7(15) . . ?
C14 N7 Mn1 120.3(11) . . ?
C10 N7 Mn1 115.8(13) . . ?
C8 C9 H9A 109.5 . . ?
C8 C9 H9B 109.5 . . ?
H9A C9 H9B 109.5 . . ?
C8 C9 H9C 109.5 . . ?
H9A C9 H9C 109.5 . . ?
H9B C9 H9C 109.5 . . ?
C19 N9 C18 112.3(13) . . ?
C19 N9 Mn1 114.1(9) . . ?
C18 N9 Mn1 107.4(8) . . ?
C19 N9 H9 107.6 . . ?
C18 N9 H9 107.6 . . ?
Mn1 N9 H9 107.6 . . ?
N6 C8 C10 117.2(17) . . ?
N6 C8 C9 121(2) . . ?
C10 C8 C9 122(2) . . ?
C15 N8 C17 123.1(14) . . ?
C15 N8 Mn1 119.6(12) . . ?
C17 N8 Mn1 116.5(9) . . ?
C15 C16 H00C 109.5 . . ?
C15 C16 H00D 109.5 . . ?
H00C C16 H00D 109.5 . . ?
C15 C16 H00E 109.5 . . ?
H00C C16 H00E 109.5 . . ?
H00D C16 H00E 109.5 . . ?
C11 C12 C13 132(2) . . ?
C11 C12 H12 114.1 . . ?
C13 C12 H12 114.1 . . ?
C12 C11 C10 113(2) . . ?
C12 C11 H11 123.4 . . ?
C10 C11 H11 123.4 . . ?
C11 C10 C8 119(2) . . ?
C11 C10 N7 124(2) . . ?
C8 C10 N7 116.9(16) . . ?
C12 C13 C14 112.0(19) . . ?
C12 C13 H13 124.0 . . ?
C14 C13 H13 124.0 . . ?
N7 C14 C15 115.6(14) . . ?
N7 C14 C13 114.7(18) . . ?
C15 C14 C13 129.7(19) . . ?
N8 C15 C14 115.0(15) . . ?
N8 C15 C16 125(2) . . ?
C14 C15 C16 120.2(19) . . ?
N9 C19 H19A 109.5 . . ?
N9 C19 H19B 109.5 . . ?
H19A C19 H19B 109.5 . . ?
N9 C19 H19C 109.5 . . ?
H19A C19 H19C 109.5 . . ?
H19B C19 H19C 109.5 . . ?
N9 C18 C17 111.9(11) . . ?
N9 C18 H18A 109.2 . . ?
C17 C18 H18A 109.2 . . ?
N9 C18 H18B 109.2 . . ?
C17 C18 H18B 109.2 . . ?
H18A C18 H18B 107.9 . . ?
N8 C17 C18 109.1(12) . . ?
N8 C17 H17A 109.9 . . ?
C18 C17 H17A 109.9 . . ?
N8 C17 H17B 109.9 . . ?
C18 C17 H17B 109.9 . . ?
H17A C17 H17B 108.3 . . ?

loop_
_geom_bond_atom_site_label_1
_geom_bond_atom_site_label_2
_geom_bond_distance
_geom_bond_site_symmetry_2
_geom_bond_publ_flag
W1 C4 2.160(11) 4_557 ?
W1 C4 2.160(11) . ?
W1 C3 2.165(13) . ?
W1 C3 2.165(13) 4_557 ?
W1 C2 2.190(12) 4_557 ?
W1 C2 2.190(12) . ?
W1 C1 2.195(11) . ?
W1 C1 2.195(11) 4_557 ?
Mn1 N2 2.249(10) 5_566 ?
Mn1 N4 2.254(10) . ?
Mn1 N7 2.300(12) . ?
Mn1 N6 2.328(11) . ?
Mn1 N9 2.350(10) . ?
Mn1 N8 2.364(12) . ?
Mn1 N5 2.410(16) . ?
N1 C1 1.137(15) . ?
N2 C2 1.123(15) . ?
N3 C3 1.156(17) . ?
N4 C4 1.163(14) . ?
C6 N5 1.46(2) . ?
C6 C7 1.51(3) . ?
C6 H00A 0.9900 . ?
C6 H00B 0.9900 . ?
N6 C8 1.27(2) . ?
N6 C7 1.48(2) . ?
C5 N5 1.361(18) . ?
C5 H5A 0.9800 . ?
C5 H5B 0.9800 . ?
C5 H5C 0.9800 . ?
N5 H5 1.0000 . ?
C7 H7A 0.9900 . ?
C7 H7B 0.9900 . ?
N7 C14 1.33(2) . ?
N7 C10 1.38(2) . ?
C9 C8 1.54(3) . ?
C9 H9A 0.9800 . ?
C9 H9B 0.9800 . ?
C9 H9C 0.9800 . ?
N9 C19 1.477(17) . ?
N9 C18 1.487(17) . ?
N9 H9 1.0000 . ?
C8 C10 1.37(3) . ?
N8 C15 1.28(2) . ?
N8 C17 1.471(19) . ?
C16 C15 1.52(3) . ?
C16 H00C 0.9800 . ?
C16 H00D 0.9800 . ?
C16 H00E 0.9800 . ?
C12 C11 1.25(3) . ?
C12 C13 1.44(3) . ?
C12 H12 0.9500 . ?
C11 C10 1.34(3) . ?
C11 H11 0.9500 . ?
C13 C14 1.52(3) . ?
C13 H13 0.9500 . ?
C14 C15 1.48(3) . ?
C19 H19A 0.9800 . ?
C19 H19B 0.9800 . ?
C19 H19C 0.9800 . ?
C18 C17 1.50(2) . ?
C18 H18A 0.9900 . ?
C18 H18B 0.9900 . ?
C17 H17A 0.9900 . ?
C17 H17B 0.9900 . ?
